data_7059580
loop_
_publ_author_name
'Nisa, Zaib ul'
'Tashi, Lobzang'
'Sen, Charanjeet'
'Ashashi, Nargis Akhter'
'Sahoo, Subash Chandra'
'Sheikh, Haq Nawaz'

_publ_section_title
;
 Synthesis of eight isostructural 2D lanthanide coordination polymers
 assembled by rigid furan-2,5-dicarboxylic acid and flexible adipic acid
 as linkers and exploration of luminescent Eu/Tb polymers as efficient and
 sensitive sensors for nitroaromatic compounds
;
_journal_issue 19
_journal_name_full 'New Journal of Chemistry'
_journal_page_first 8125
_journal_page_last 8137
_journal_paper_doi 10.1039/D0NJ01018A
_journal_volume 44
_journal_year 2020
_chemical_formula_moiety 'C30 H20 N3 O9 Pb2'
_chemical_formula_sum 'C30 H20 N3 O9 Pb2'
_chemical_formula_weight 980.87
_space_group_crystal_system triclinic
_space_group_IT_number 2
_space_group_name_Hall '-P 1'
_space_group_name_H-M_alt 'P -1'
_atom_sites_solution_hydrogens geom
_audit_block_doi 10.5517/ccdc.csd.cc236zz9
_audit_creation_date 2019-08-14
_audit_creation_method
;
Olex2 1.2
(compiled 2018.05.29 svn.r3508 for OlexSys, GUI svn.r5506)
;
_audit_update_record
;
2019-09-17 deposited with the CCDC.	2020-04-24 downloaded from the CCDC.
;
_cell_angle_alpha 93.919(2)
_cell_angle_beta 94.862(2)
_cell_angle_gamma 98.199(2)
_cell_formula_units_Z 2
_cell_length_a 10.3203(2)
_cell_length_b 13.2585(3)
_cell_length_c 13.5030(3)
_cell_measurement_reflns_used 9477
_cell_measurement_temperature 100.01(10)
_cell_measurement_theta_max 30.4230
_cell_measurement_theta_min 2.0520
_cell_volume 1816.10(7)
_computing_cell_refinement 'CrysAlisPro 1.171.39.34b (Rigaku OD, 2017)'
_computing_data_collection 'CrysAlisPro 1.171.39.34b (Rigaku OD, 2017)'
_computing_data_reduction 'CrysAlisPro 1.171.39.34b (Rigaku OD, 2017)'
_computing_molecular_graphics 'Olex2 (Dolomanov et al., 2009)'
_computing_publication_material 'Olex2 (Dolomanov et al., 2009)'
_computing_structure_refinement 'XL (Sheldrick, 2008)'
_diffrn_ambient_environment N~2~
_diffrn_ambient_temperature 100.01(10)
_diffrn_detector 'CCD plate'
_diffrn_detector_type HyPix
_diffrn_measured_fraction_theta_full 1.000
_diffrn_measured_fraction_theta_max 0.828
_diffrn_measurement_details
;
List of Runs (angles in degrees, time in seconds):

  # Type    Start    End  Width  t~exp~   \w     \q     \k     \f   Frames
#--------------------------------------------------------------------------
  1  \w    -54.00 -26.00   0.50   25.00    --   10.30 -65.00 -97.00   56
  2  \w     -8.00  31.00   0.50   25.00    --   10.30 -65.00 -97.00   78
  3  \w    -18.00  23.00   0.50   25.00    --   -9.20 -99.00-120.00   82
  4  \w    -20.00  18.00   0.50   25.00    --   -9.20 -99.00-180.00   76
  5  \w    -65.00  33.00   0.50   25.00    --   10.30 -37.00-180.00  196
  6  \w    -32.00  59.00   0.50   25.00    --   -9.20  57.00 -60.00  182
  7  \w    -14.00  85.00   0.50   25.00    --   10.30  65.00  37.00  198
  8  \w    -22.00  18.00   0.50   25.00    --   -9.20 -99.00  90.00   80
  9  \w     22.00  49.00   0.50   25.00    --   10.30 -99.00  90.00   54
;
_diffrn_measurement_device 'four-circle diffractometer'
_diffrn_measurement_device_type 'XtaLAB Synergy, Dualflex, HyPix'
_diffrn_measurement_method '\w scans'
_diffrn_orient_matrix_type 'CrysAlisPro convention (1999,Acta A55,543-557)'
_diffrn_orient_matrix_UB_11 -0.0352911000
_diffrn_orient_matrix_UB_12 0.0251099000
_diffrn_orient_matrix_UB_13 0.0345356000
_diffrn_orient_matrix_UB_21 0.0199162000
_diffrn_orient_matrix_UB_22 0.0472193000
_diffrn_orient_matrix_UB_23 -0.0200180000
_diffrn_orient_matrix_UB_31 -0.0567812000
_diffrn_orient_matrix_UB_32 -0.0089907000
_diffrn_orient_matrix_UB_33 -0.0347053000
_diffrn_radiation_monochromator mirror
_diffrn_radiation_probe x-ray
_diffrn_radiation_type MoK\a
_diffrn_radiation_wavelength 0.71073
_diffrn_reflns_av_R_equivalents 0.0334
_diffrn_reflns_av_unetI/netI 0.0417
_diffrn_reflns_Laue_measured_fraction_full 1.000
_diffrn_reflns_Laue_measured_fraction_max 0.828
_diffrn_reflns_limit_h_max 14
_diffrn_reflns_limit_h_min -14
_diffrn_reflns_limit_k_max 15
_diffrn_reflns_limit_k_min -18
_diffrn_reflns_limit_l_max 19
_diffrn_reflns_limit_l_min -19
_diffrn_reflns_number 25486
_diffrn_reflns_point_group_measured_fraction_full 1.000
_diffrn_reflns_point_group_measured_fraction_max 0.828
_diffrn_reflns_theta_full 25.242
_diffrn_reflns_theta_max 30.356
_diffrn_reflns_theta_min 2.003
_diffrn_source 'micro-focus sealed X-ray tube'
_diffrn_source_type 'PhotonJet (Mo) X-ray Source'
_exptl_absorpt_coefficient_mu 9.307
_exptl_absorpt_correction_T_max 1.00000
_exptl_absorpt_correction_T_min 0.55039
_exptl_absorpt_correction_type multi-scan
_exptl_absorpt_process_details
;
CrysAlisPro 1.171.39.34b (Rigaku Oxford Diffraction, 2017)
Empirical absorption correction using spherical harmonics,
 implemented in SCALE3 ABSPACK scaling algorithm.
;
_exptl_crystal_colour 'clear light colourless'
_exptl_crystal_colour_lustre clear
_exptl_crystal_colour_modifier light
_exptl_crystal_colour_primary colourless
_exptl_crystal_density_diffrn 1.794
_exptl_crystal_description block
_exptl_crystal_F_000 914
_exptl_crystal_size_max 0.25
_exptl_crystal_size_mid 0.15
_exptl_crystal_size_min 0.15
_refine_diff_density_max 2.465
_refine_diff_density_min -1.335
_refine_diff_density_rms 0.171
_refine_ls_extinction_method none
_refine_ls_goodness_of_fit_ref 1.059
_refine_ls_hydrogen_treatment constr
_refine_ls_matrix_type full
_refine_ls_number_parameters 399
_refine_ls_number_reflns 9057
_refine_ls_number_restraints 36
_refine_ls_restrained_S_all 1.061
_refine_ls_R_factor_all 0.0416
_refine_ls_R_factor_gt 0.0300
_refine_ls_shift/su_max 0.003
_refine_ls_shift/su_mean 0.000
_refine_ls_structure_factor_coef Fsqd
_refine_ls_weighting_details 'w=1/[\s^2^(Fo^2^)+(0.0353P)^2^+2.8508P] where P=(Fo^2^+2Fc^2^)/3'
_refine_ls_weighting_scheme calc
_refine_ls_wR_factor_gt 0.0711
_refine_ls_wR_factor_ref 0.0742
_reflns_Friedel_coverage 0.000
_reflns_number_gt 7350
_reflns_number_total 9057
_reflns_threshold_expression 'I > 2\s(I)'
_cod_data_source_file d0nj01018a2.cif
_cod_data_source_block 1
_cod_depositor_comments
;Adding full bibliography for 7059575--7059582.cif.

 Adding full bibliography for 7059575--7059582.cif.
;
_cod_database_code 7059580
_shelx_shelxl_version_number 2014/7
_chemical_oxdiff_formula 'C H O N Pb'
_shelx_space_group_comment
;
The symmetry employed for this shelxl refinement is uniquely defined
by the following loop, which should always be used as a source of
symmetry information in preference to the above space-group names.
They are only intended as comments.
;
_shelx_estimated_absorpt_t_max 0.336
_shelx_estimated_absorpt_t_min 0.204
_reflns_odcompleteness_completeness 99.97
_reflns_odcompleteness_iscentric 1
_reflns_odcompleteness_theta 26.32
_olex2_refinement_description
;
1. Fixed Uiso
 At 1.2 times of:
  All C(H) groups
 At 1.5 times of:
  All C(H,H,H) groups
2. Uiso/Uaniso restraints and constraints
Uanis(O9) \\sim Ueq, Uanis(C27) \\sim Ueq, Uanis(C28) \\sim Ueq, Uanis(N3)
\\sim Ueq, Uanis(C29) \\sim Ueq, Uanis(C30) \\sim Ueq: with sigma of 0.002 and
sigma for terminal atoms of 0.005
3.a Aromatic/amide H refined with riding coordinates:
 C7(H7), C5(H5), C3(H3), C13(H13), C12(H12), C11(H11), C10(H10), C20(H20),
 C18(H18), C16(H16), C26(H26), C25(H25), C24(H24), C23(H23)
3.b Idealised Me refined as rotating group:
 C29(H29A,H29B,H29C), C30(H30A,H30B,H30C)
;
_olex2_submission_special_instructions 'No special instructions were received'
_oxdiff_exptl_absorpt_empirical_details
;
Empirical correction (ABSPACK) includes:
- Absorption correction using spherical harmonics
- Frame scaling
;
_oxdiff_exptl_absorpt_empirical_full_max 2.134
_oxdiff_exptl_absorpt_empirical_full_min 0.543

loop_
_space_group_symop_operation_xyz
'x, y, z'
'-x, -y, -z'

loop_
_atom_site_label
_atom_site_type_symbol
_atom_site_fract_x
_atom_site_fract_y
_atom_site_fract_z
_atom_site_U_iso_or_equiv
_atom_site_adp_type
_atom_site_occupancy
_atom_site_site_symmetry_order
_atom_site_calc_flag
_atom_site_refinement_flags_posn
_atom_site_refinement_flags_adp
_atom_site_refinement_flags_occupancy
_atom_site_disorder_assembly
_atom_site_disorder_group
Pb1 Pb 0.48547(2) 0.93679(2) 0.16384(2) 0.01690(3) Uani 1 1 d . . . . .
Pb2 Pb -0.14720(2) 0.09199(2) 0.04884(2) 0.01317(3) Uani 1 1 d . . . . .
O1 O 0.6452(2) 0.9019(2) 0.29608(17) 0.0242(6) Uani 1 1 d . . . . .
O2 O 0.7392(2) 0.92993(19) 0.15635(16) 0.0215(6) Uani 1 1 d . . . . .
O3 O 1.2106(2) 0.88757(19) 0.14112(16) 0.0223(6) Uani 1 1 d . . . . .
O4 O 1.3305(2) 0.8832(2) 0.28458(18) 0.0314(7) Uani 1 1 d . . . . .
O5 O 0.0274(2) 0.23926(19) 0.03520(19) 0.0246(6) Uani 1 1 d . . . . .
O6 O 0.1060(2) 0.09286(18) 0.04712(17) 0.0188(5) Uani 1 1 d . . . . .
O8 O 0.7243(2) 0.23871(18) 0.09515(17) 0.0211(6) Uani 1 1 d . . . . .
O7 O 0.5852(2) 0.09846(18) 0.04351(17) 0.0209(6) Uani 1 1 d . . . . .
O9 O 0.5001(4) 1.0972(3) 0.2946(3) 0.0632(9) Uani 1 1 d . U . . .
N1 N 1.0637(3) 0.8563(2) 0.7646(2) 0.0257(8) Uani 1 1 d . . . . .
N2 N 0.4633(3) 0.7380(2) 0.1454(2) 0.0196(7) Uani 1 1 d . . . . .
N3 N 0.4765(12) 1.2152(10) 0.4298(10) 0.2300(14) Uani 1 1 d . U . . .
C2 C 0.8737(3) 0.8903(3) 0.2954(2) 0.0175(8) Uani 1 1 d . . . . .
C7 C 0.8853(3) 0.8782(3) 0.3981(2) 0.0192(8) Uani 1 1 d . . . . .
H7 H 0.8122 0.8783 0.4338 0.023 Uiso 1 1 calc R . . . .
C6 C 1.0067(3) 0.8658(3) 0.4472(2) 0.0179(8) Uani 1 1 d . . . . .
C5 C 1.1132(3) 0.8667(3) 0.3911(2) 0.0196(8) Uani 1 1 d . . . . .
H5 H 1.1948 0.8597 0.4226 0.024 Uiso 1 1 calc R . . . .
C4 C 1.1022(3) 0.8776(3) 0.2894(2) 0.0176(7) Uani 1 1 d . . . . .
C3 C 0.9802(3) 0.8891(3) 0.2418(2) 0.0171(7) Uani 1 1 d . . . . .
H3 H 0.9714 0.8961 0.1736 0.021 Uiso 1 1 calc R . . . .
C9 C 1.0228(3) 0.8575(3) 0.5566(2) 0.0181(8) Uani 1 1 d . . . . .
C13 C 0.9227(3) 0.8676(3) 0.6172(2) 0.0233(8) Uani 1 1 d . . . . .
H13 H 0.8394 0.8745 0.5888 0.028 Uiso 1 1 calc R . . . .
C12 C 0.9463(3) 0.8675(3) 0.7198(3) 0.0280(9) Uani 1 1 d . . . . .
H12 H 0.8781 0.8755 0.7591 0.034 Uiso 1 1 calc R . . . .
C11 C 1.1581(4) 0.8419(4) 0.7061(3) 0.0370(10) Uani 1 1 d . . . . .
H11 H 1.2391 0.8309 0.7356 0.044 Uiso 1 1 calc R . . . .
C10 C 1.1412(4) 0.8426(4) 0.6047(3) 0.0358(11) Uani 1 1 d . . . . .
H10 H 1.2107 0.8328 0.5674 0.043 Uiso 1 1 calc R . . . .
C1 C 0.7436(3) 0.9095(3) 0.2468(2) 0.0175(8) Uani 1 1 d . . . . .
C8 C 1.2222(3) 0.8824(3) 0.2342(2) 0.0201(8) Uani 1 1 d . . . . .
C15 C 0.2599(3) 0.2469(3) 0.0660(2) 0.0174(7) Uani 1 1 d . . . . .
C20 C 0.2790(3) 0.3534(3) 0.0842(2) 0.0200(8) Uani 1 1 d . . . . .
H20 H 0.2068 0.3882 0.0828 0.024 Uiso 1 1 calc R . . . .
C19 C 0.4060(3) 0.4080(3) 0.1045(2) 0.0190(8) Uani 1 1 d . . . . .
C18 C 0.5128(3) 0.3540(3) 0.1039(2) 0.0194(8) Uani 1 1 d . . . . .
H18 H 0.5978 0.3892 0.1174 0.023 Uiso 1 1 calc R . . . .
C17 C 0.4935(3) 0.2485(3) 0.0832(2) 0.0171(7) Uani 1 1 d . . . . .
C16 C 0.3661(3) 0.1941(3) 0.0650(2) 0.0165(7) Uani 1 1 d . . . . .
H16 H 0.3532 0.1233 0.0525 0.020 Uiso 1 1 calc R . . . .
C22 C 0.4256(3) 0.5216(3) 0.1212(2) 0.0207(8) Uani 1 1 d . . . . .
C26 C 0.3221(3) 0.5774(3) 0.1105(3) 0.0266(9) Uani 1 1 d . . . . .
H26 H 0.2368 0.5433 0.0951 0.032 Uiso 1 1 calc R . . . .
C25 C 0.3438(3) 0.6822(3) 0.1223(3) 0.0263(9) Uani 1 1 d . . . . .
H25 H 0.2717 0.7167 0.1138 0.032 Uiso 1 1 calc R . . . .
C24 C 0.5641(4) 0.6840(3) 0.1568(3) 0.0298(10) Uani 1 1 d . . . . .
H24 H 0.6483 0.7198 0.1729 0.036 Uiso 1 1 calc R . . . .
C23 C 0.5491(4) 0.5793(3) 0.1459(3) 0.0292(9) Uani 1 1 d . . . . .
H23 H 0.6225 0.5464 0.1551 0.035 Uiso 1 1 calc R . . . .
C14 C 0.1226(3) 0.1894(3) 0.0470(2) 0.0184(8) Uani 1 1 d . . . . .
C21 C 0.6095(3) 0.1912(3) 0.0744(2) 0.0156(7) Uani 1 1 d . . . . .
C27 C 0.4933(14) 1.1144(11) 0.3760(10) 0.1965(14) Uani 1 1 d . U . . .
C28 C 0.4956(11) 1.0304(8) 0.4599(7) 0.1352(14) Uani 1 1 d . U . . .
C29 C 0.4585(14) 1.2953(11) 0.3581(10) 0.226(3) Uani 1 1 d . U . . .
H29A H 0.5425 1.3231 0.3381 0.340 Uiso 1 1 calc GR . . . .
H29B H 0.4195 1.3489 0.3899 0.340 Uiso 1 1 calc GR . . . .
H29C H 0.4021 1.2648 0.3004 0.340 Uiso 1 1 calc GR . . . .
C30 C 0.5091(12) 1.2588(10) 0.5483(9) 0.195(3) Uani 1 1 d . U . . .
H30A H 0.4409 1.2286 0.5860 0.293 Uiso 1 1 calc GR . . . .
H30B H 0.5132 1.3318 0.5539 0.293 Uiso 1 1 calc GR . . . .
H30C H 0.5919 1.2412 0.5737 0.293 Uiso 1 1 calc GR . . . .

loop_
_atom_site_aniso_label
_atom_site_aniso_U_11
_atom_site_aniso_U_22
_atom_site_aniso_U_33
_atom_site_aniso_U_23
_atom_site_aniso_U_13
_atom_site_aniso_U_12
Pb1 0.00868(5) 0.02415(7) 0.01790(6) 0.00495(5) -0.00002(4) 0.00175(5)
Pb2 0.00709(5) 0.01911(6) 0.01330(5) 0.00264(4) 0.00032(4) 0.00174(4)
O1 0.0121(10) 0.0431(15) 0.0186(11) 0.0095(10) 0.0015(9) 0.0043(10)
O2 0.0120(10) 0.0402(14) 0.0128(10) 0.0096(10) -0.0011(8) 0.0037(10)
O3 0.0174(11) 0.0384(14) 0.0131(10) 0.0081(10) 0.0059(9) 0.0059(10)
O4 0.0122(10) 0.0624(18) 0.0229(12) 0.0117(12) 0.0038(9) 0.0122(11)
O5 0.0120(10) 0.0259(13) 0.0358(13) 0.0046(11) -0.0009(10) 0.0033(10)
O6 0.0117(10) 0.0187(12) 0.0253(11) 0.0010(10) 0.0041(9) -0.0007(9)
O8 0.0105(10) 0.0225(12) 0.0287(12) -0.0003(10) -0.0047(9) 0.0021(9)
O7 0.0152(10) 0.0187(12) 0.0283(12) -0.0010(10) 0.0053(9) 0.0000(9)
O9 0.0718(14) 0.0624(14) 0.0551(13) 0.0009(11) 0.0081(11) 0.0097(11)
N1 0.0212(14) 0.0357(17) 0.0196(14) 0.0020(13) -0.0034(12) 0.0051(13)
N2 0.0132(12) 0.0237(15) 0.0216(13) 0.0035(12) 0.0020(11) 0.0015(11)
N3 0.2322(19) 0.2283(19) 0.2296(19) 0.0188(14) 0.0226(14) 0.0347(14)
C2 0.0125(14) 0.0245(17) 0.0141(14) 0.0029(13) -0.0050(12) 0.0011(13)
C7 0.0142(14) 0.0266(18) 0.0155(14) -0.0024(13) 0.0032(12) -0.0008(13)
C6 0.0172(14) 0.0226(17) 0.0134(14) 0.0015(13) 0.0002(12) 0.0025(13)
C5 0.0092(13) 0.0330(19) 0.0163(15) 0.0005(14) -0.0006(11) 0.0036(13)
C4 0.0119(13) 0.0253(17) 0.0163(14) 0.0033(13) -0.0006(12) 0.0054(13)
C3 0.0149(14) 0.0202(16) 0.0169(14) 0.0044(13) 0.0012(12) 0.0036(13)
C9 0.0162(14) 0.0256(17) 0.0132(14) 0.0015(13) 0.0007(12) 0.0061(13)
C13 0.0160(15) 0.034(2) 0.0191(15) 0.0048(15) -0.0015(13) 0.0022(14)
C12 0.0196(16) 0.043(2) 0.0222(17) 0.0058(16) 0.0037(14) 0.0033(16)
C11 0.0244(16) 0.076(3) 0.0167(16) 0.0070(18) 0.0005(14) 0.0285(17)
C10 0.0210(16) 0.072(3) 0.0198(16) 0.0089(18) 0.0056(14) 0.0210(17)
C1 0.0124(14) 0.0240(17) 0.0150(14) 0.0011(13) -0.0017(12) 0.0006(13)
C8 0.0191(15) 0.0287(18) 0.0141(14) 0.0054(13) 0.0056(12) 0.0051(14)
C15 0.0103(13) 0.0233(17) 0.0186(14) 0.0060(13) 0.0039(12) -0.0013(13)
C20 0.0155(14) 0.0222(17) 0.0236(16) 0.0018(14) 0.0040(12) 0.0058(13)
C19 0.0129(14) 0.0244(17) 0.0200(15) 0.0039(13) 0.0039(12) 0.0018(13)
C18 0.0103(13) 0.0247(18) 0.0224(16) 0.0012(14) 0.0018(12) -0.0004(13)
C17 0.0094(13) 0.0242(17) 0.0174(14) 0.0015(13) 0.0019(11) 0.0009(13)
C16 0.0093(13) 0.0200(16) 0.0195(15) 0.0038(13) 0.0009(11) -0.0005(12)
C22 0.0177(15) 0.0219(17) 0.0233(16) 0.0034(14) 0.0047(13) 0.0031(13)
C26 0.0125(15) 0.0225(18) 0.044(2) 0.0025(16) 0.0070(14) -0.0009(14)
C25 0.0153(15) 0.0261(19) 0.039(2) 0.0060(16) 0.0040(14) 0.0054(14)
C24 0.0196(17) 0.0258(19) 0.041(2) 0.0025(17) -0.0075(16) -0.0004(15)
C23 0.0177(16) 0.0212(18) 0.048(2) -0.0009(17) -0.0019(16) 0.0043(14)
C14 0.0112(13) 0.0315(19) 0.0116(14) 0.0008(13) 0.0038(11) -0.0013(13)
C21 0.0125(13) 0.0218(16) 0.0149(14) 0.0082(12) 0.0024(11) 0.0065(12)
C27 0.1967(19) 0.1964(19) 0.1968(19) 0.0173(14) 0.0196(14) 0.0294(14)
C28 0.1372(19) 0.1342(19) 0.1340(19) 0.0140(14) 0.0115(14) 0.0196(14)
C29 0.236(5) 0.224(4) 0.219(4) 0.026(3) 0.017(3) 0.033(3)
C30 0.198(4) 0.197(4) 0.194(4) 0.023(3) 0.027(3) 0.033(3)

loop_
_atom_type_symbol
_atom_type_description
_atom_type_scat_dispersion_real
_atom_type_scat_dispersion_imag
_atom_type_scat_source
C C 0.0033 0.0016 'International Tables Vol C Tables 4.2.6.8 and 6.1.1.4'
H H 0.0000 0.0000 'International Tables Vol C Tables 4.2.6.8 and 6.1.1.4'
N N 0.0061 0.0033 'International Tables Vol C Tables 4.2.6.8 and 6.1.1.4'
O O 0.0106 0.0060 'International Tables Vol C Tables 4.2.6.8 and 6.1.1.4'
Pb Pb -3.3944 10.1111 'International Tables Vol C Tables 4.2.6.8 and 6.1.1.4'

loop_
_citation_id
_citation_doi
_citation_year
1 10.1021/acs.inorgchem.9b02697 2019

loop_
_geom_angle_atom_site_label_1
_geom_angle_atom_site_label_2
_geom_angle_atom_site_label_3
_geom_angle
_geom_angle_site_symmetry_1
_geom_angle_site_symmetry_3
_geom_angle_publ_flag
O1 Pb1 O2 51.68(7) . . ?
O1 Pb1 O4 82.14(8) . 1_455 ?
O1 Pb1 O9 77.00(10) . . ?
O1 Pb1 N2 77.40(8) . . ?
O2 Pb1 O9 99.33(10) . . ?
O4 Pb1 O2 132.99(7) 1_455 . ?
O4 Pb1 O9 74.87(11) 1_455 . ?
O4 Pb1 N2 76.51(9) 1_455 . ?
N2 Pb1 O2 84.32(8) . . ?
N2 Pb1 O9 143.71(10) . . ?
O5 Pb2 O3 84.21(8) . 2_665 ?
O5 Pb2 O6 51.47(8) . . ?
O5 Pb2 O8 81.14(8) . 1_455 ?
O5 Pb2 N1 78.31(9) . 2_666 ?
O6 Pb2 O3 99.85(7) . 2_665 ?
O8 Pb2 O3 89.16(8) 1_455 2_665 ?
O8 Pb2 O6 129.87(7) 1_455 . ?
O8 Pb2 N1 76.82(9) 1_455 2_666 ?
N1 Pb2 O3 159.01(9) 2_666 2_665 ?
N1 Pb2 O6 78.25(8) 2_666 . ?
C1 O1 Pb1 97.29(19) . . ?
C1 O2 Pb1 87.57(18) . . ?
C8 O3 Pb2 170.2(2) . 2_665 ?
C8 O4 Pb1 101.2(2) . 1_655 ?
C14 O5 Pb2 95.6(2) . . ?
C14 O6 Pb2 89.82(18) . . ?
C21 O8 Pb2 98.4(2) . 1_655 ?
C27 O9 Pb1 139.2(8) . . ?
C12 N1 Pb2 126.2(2) . 2_666 ?
C11 N1 Pb2 114.4(2) . 2_666 ?
C11 N1 C12 117.2(3) . . ?
C25 N2 Pb1 119.4(2) . . ?
C25 N2 C24 115.5(3) . . ?
C24 N2 Pb1 125.1(2) . . ?
C27 N3 C30 131.3(12) . . ?
C29 N3 C27 111.6(12) . . ?
C29 N3 C30 115.2(11) . . ?
C7 C2 C1 118.7(3) . . ?
C3 C2 C7 120.4(3) . . ?
C3 C2 C1 120.8(3) . . ?
C2 C7 H7 119.8 . . ?
C6 C7 C2 120.4(3) . . ?
C6 C7 H7 119.8 . . ?
C7 C6 C9 121.4(3) . . ?
C5 C6 C7 117.7(3) . . ?
C5 C6 C9 120.8(3) . . ?
C6 C5 H5 118.9 . . ?
C6 C5 C4 122.2(3) . . ?
C4 C5 H5 118.9 . . ?
C5 C4 C3 119.1(3) . . ?
C5 C4 C8 119.4(3) . . ?
C3 C4 C8 121.4(3) . . ?
C2 C3 C4 120.1(3) . . ?
C2 C3 H3 120.0 . . ?
C4 C3 H3 120.0 . . ?
C13 C9 C6 122.7(3) . . ?
C10 C9 C6 121.5(3) . . ?
C10 C9 C13 115.8(3) . . ?
C9 C13 H13 119.9 . . ?
C9 C13 C12 120.2(3) . . ?
C12 C13 H13 119.9 . . ?
N1 C12 C13 122.5(3) . . ?
N1 C12 H12 118.7 . . ?
C13 C12 H12 118.7 . . ?
N1 C11 H11 118.6 . . ?
N1 C11 C10 122.9(3) . . ?
C10 C11 H11 118.6 . . ?
C9 C10 H10 119.4 . . ?
C11 C10 C9 121.3(3) . . ?
C11 C10 H10 119.4 . . ?
O1 C1 O2 123.5(3) . . ?
O1 C1 C2 119.1(3) . . ?
O2 C1 C2 117.4(3) . . ?
O3 C8 C4 119.1(3) . . ?
O4 C8 O3 123.6(3) . . ?
O4 C8 C4 117.3(3) . . ?
C20 C15 C14 119.7(3) . . ?
C16 C15 C20 120.6(3) . . ?
C16 C15 C14 119.7(3) . . ?
C15 C20 H20 119.8 . . ?
C19 C20 C15 120.5(3) . . ?
C19 C20 H20 119.8 . . ?
C20 C19 C22 120.1(3) . . ?
C18 C19 C20 118.5(3) . . ?
C18 C19 C22 121.3(3) . . ?
C19 C18 H18 119.6 . . ?
C17 C18 C19 120.8(3) . . ?
C17 C18 H18 119.6 . . ?
C18 C17 C16 120.4(3) . . ?
C18 C17 C21 120.7(3) . . ?
C16 C17 C21 118.8(3) . . ?
C15 C16 C17 119.1(3) . . ?
C15 C16 H16 120.4 . . ?
C17 C16 H16 120.4 . . ?
C26 C22 C19 122.2(3) . . ?
C26 C22 C23 115.3(3) . . ?
C23 C22 C19 122.4(3) . . ?
C22 C26 H26 119.6 . . ?
C25 C26 C22 120.9(3) . . ?
C25 C26 H26 119.6 . . ?
N2 C25 C26 123.8(3) . . ?
N2 C25 H25 118.1 . . ?
C26 C25 H25 118.1 . . ?
N2 C24 H24 118.2 . . ?
N2 C24 C23 123.6(3) . . ?
C23 C24 H24 118.2 . . ?
C22 C23 H23 119.6 . . ?
C24 C23 C22 120.9(3) . . ?
C24 C23 H23 119.6 . . ?
O5 C14 O6 122.3(3) . . ?
O5 C14 C15 118.9(3) . . ?
O6 C14 C15 118.8(3) . . ?
O8 C21 C17 119.2(3) . . ?
O7 C21 O8 123.4(3) . . ?
O7 C21 C17 117.4(3) . . ?
O9 C27 N3 128.0(13) . . ?
O9 C27 C28 124.8(12) . . ?
N3 C27 C28 107.1(11) . . ?
C28 C28 C27 172.6(13) 2_676 . ?
N3 C29 H29A 109.5 . . ?
N3 C29 H29B 109.5 . . ?
N3 C29 H29C 109.5 . . ?
H29A C29 H29B 109.5 . . ?
H29A C29 H29C 109.5 . . ?
H29B C29 H29C 109.5 . . ?
N3 C30 H30A 109.5 . . ?
N3 C30 H30B 109.5 . . ?
N3 C30 H30C 109.5 . . ?
H30A C30 H30B 109.5 . . ?
H30A C30 H30C 109.5 . . ?
H30B C30 H30C 109.5 . . ?

loop_
_geom_bond_atom_site_label_1
_geom_bond_atom_site_label_2
_geom_bond_distance
_geom_bond_site_symmetry_2
_geom_bond_publ_flag
Pb1 O1 2.440(2) . ?
Pb1 O2 2.643(2) . ?
Pb1 O4 2.449(2) 1_455 ?
Pb1 O9 2.648(4) . ?
Pb1 N2 2.605(3) . ?
Pb2 O3 2.635(2) 2_665 ?
Pb2 O5 2.489(2) . ?
Pb2 O6 2.613(2) . ?
Pb2 O8 2.578(2) 1_455 ?
Pb2 N1 2.605(3) 2_666 ?
O1 C1 1.256(4) . ?
O2 C1 1.268(4) . ?
O3 Pb2 2.635(2) 2_665 ?
O3 C8 1.260(4) . ?
O4 Pb1 2.449(2) 1_655 ?
O4 C8 1.257(4) . ?
O5 C14 1.266(4) . ?
O6 C14 1.267(4) . ?
O8 Pb2 2.578(2) 1_655 ?
O8 C21 1.259(4) . ?
O7 C21 1.255(4) . ?
O9 C27 1.118(14) . ?
N1 Pb2 2.604(3) 2_666 ?
N1 C12 1.340(5) . ?
N1 C11 1.331(5) . ?
N2 C25 1.345(4) . ?
N2 C24 1.348(5) . ?
N3 C27 1.516(18) . ?
N3 C29 1.506(17) . ?
N3 C30 1.653(16) . ?
C2 C7 1.403(4) . ?
C2 C3 1.369(5) . ?
C2 C1 1.506(4) . ?
C7 H7 0.9300 . ?
C7 C6 1.403(4) . ?
C6 C5 1.386(5) . ?
C6 C9 1.485(4) . ?
C5 H5 0.9300 . ?
C5 C4 1.387(4) . ?
C4 C3 1.398(4) . ?
C4 C8 1.494(5) . ?
C3 H3 0.9300 . ?
C9 C13 1.386(5) . ?
C9 C10 1.380(5) . ?
C13 H13 0.9300 . ?
C13 C12 1.387(5) . ?
C12 H12 0.9300 . ?
C11 H11 0.9300 . ?
C11 C10 1.367(5) . ?
C10 H10 0.9300 . ?
C15 C20 1.400(5) . ?
C15 C16 1.383(5) . ?
C15 C14 1.502(4) . ?
C20 H20 0.9300 . ?
C20 C19 1.400(4) . ?
C19 C18 1.397(5) . ?
C19 C22 1.490(5) . ?
C18 H18 0.9300 . ?
C18 C17 1.390(5) . ?
C17 C16 1.400(4) . ?
C17 C21 1.515(5) . ?
C16 H16 0.9300 . ?
C22 C26 1.386(5) . ?
C22 C23 1.392(5) . ?
C26 H26 0.9300 . ?
C26 C25 1.372(5) . ?
C25 H25 0.9300 . ?
C24 H24 0.9300 . ?
C24 C23 1.371(5) . ?
C23 H23 0.9300 . ?
C27 C28 1.643(16) . ?
C28 C28 1.398(19) 2_676 ?
C29 H29A 0.9600 . ?
C29 H29B 0.9600 . ?
C29 H29C 0.9600 . ?
C30 H30A 0.9600 . ?
C30 H30B 0.9600 . ?
C30 H30C 0.9600 . ?
